data_4030843
loop_
_publ_author_name
'Slougui, A.'
'Ferron, S.'
'Perrin, A.'
'Sergent, M.'

_publ_section_title
;
 Tetra-anionic units in octahedral Re6 thiobromides: the structure of
 Cs4KRe6S8Br7
;
_journal_name_full 'European Journal of Solid State and Inorganic Chemistry'
_journal_page_first 1001
_journal_page_last 1013
_journal_volume 33
_journal_year 1996
_chemical_formula_sum 'Br7 Cs4 K Re6 S8'
_chemical_formula_weight 2503.82
_space_group_IT_number 167
_symmetry_cell_setting trigonal
_symmetry_Int_Tables_number 167
_symmetry_space_group_name_Hall '-R 3 2"c'
_symmetry_space_group_name_H-M 'R -3 c :H'
_cell_angle_alpha 90
_cell_angle_beta 90
_cell_angle_gamma 120
_cell_formula_units_Z 6
_cell_length_a 9.9385(9)
_cell_length_b 9.9385(9)
_cell_length_c 54.08(1)
_cell_volume 4626.0(10)
_diffrn_ambient_temperature 295
_diffrn_radiation_probe x-ray
_diffrn_radiation_type MoK\a
_diffrn_radiation_wavelength 0.71073
_exptl_absorpt_coefficient_mu 55.13
_exptl_crystal_density_diffrn 5.59
_exptl_crystal_F_000 6339
_refine_ls_goodness_of_fit_ref 1.155
_refine_ls_number_parameters 49
_refine_ls_number_reflns 897
_refine_ls_R_factor_gt 0.026
_refine_ls_wR_factor_gt 0.048
_cod_data_source_file EJSSIC-1996-33-1001-1013.cif
_cod_data_source_block Cs4KRe6S8Br7
_cod_original_cell_volume 4826.0(14)
_cod_original_sg_symbol_H-M 'R -3 c'
_cod_database_code 4030843

loop_
_symmetry_equiv_pos_site_id
_symmetry_equiv_pos_as_xyz
1 x,y,z
2 -y,x-y,z
3 -x+y,-x,z
4 y,x,1/2-z
5 -x,-x+y,1/2-z
6 x-y,-y,1/2-z
7 -x,-y,-z
8 y,-x+y,-z
9 x-y,x,-z
10 -y,-x,1/2+z
11 x,x-y,1/2+z
12 -x+y,y,1/2+z
13 1/3+x,2/3+y,2/3+z
14 1/3-y,2/3+x-y,2/3+z
15 1/3-x+y,2/3-x,2/3+z
16 1/3+y,2/3+x,1/6-z
17 1/3-x,2/3-x+y,1/6-z
18 1/3+x-y,2/3-y,1/6-z
19 1/3-x,2/3-y,2/3-z
20 1/3+y,2/3-x+y,2/3-z
21 1/3+x-y,2/3+x,2/3-z
22 1/3-y,2/3-x,1/6+z
23 1/3+x,2/3+x-y,1/6+z
24 1/3-x+y,2/3+y,1/6+z
25 2/3+x,1/3+y,1/3+z
26 2/3-y,1/3+x-y,1/3+z
27 2/3-x+y,1/3-x,1/3+z
28 2/3+y,1/3+x,5/6-z
29 2/3-x,1/3-x+y,5/6-z
30 2/3+x-y,1/3-y,5/6-z
31 2/3-x,1/3-y,1/3-z
32 2/3+y,1/3-x+y,1/3-z
33 2/3+x-y,1/3+x,1/3-z
34 2/3-y,1/3-x,5/6+z
35 2/3+x,1/3+x-y,5/6+z
36 2/3-x+y,1/3+y,5/6+z

loop_
_atom_site_label
_atom_site_type_symbol
_atom_site_thermal_displace_type
_atom_site_fract_x
_atom_site_fract_y
_atom_site_fract_z
_atom_site_occupancy
_atom_site_U_iso_or_equiv
Re Re Uiso 0.15900(5) 0.14054(5) 0.98044(1) 1.000 0.0169(1)
Br1 Br Uiso 0.7171(2) 0.9972(2) 0.87951(3) 1.000 0.0472(5)
S1 S Uiso 0.66667 0.33333 0.77900(10) 0.951(9) 0.0181(9)
S2 S Uiso 0.0331(4) 0.7393(4) 0.48199(7) 1.000 0.0279(9)
Br2 Br Uiso 0.00000 0.00000 0.7394(2) 0.47(2) 0.093(4)
Cs1 Cs Uiso 0.00000 0.3282(2) 0.25000 0.710(10) 0.0336(5)
Cs2 Cs Uiso 0.33333 0.66667 0.83648(6) 0.909(9) 0.0571(6)
K1 K Uiso 0.00000 0.3282(2) 0.25000 0.290(10) 0.0336(5)
K2 K Uiso 0.33333 0.66667 0.83648(6) 0.090(9) 0.0571(6)

loop_
_atom_type_symbol
_atom_type_description
_atom_type_scat_dispersion_real
_atom_type_scat_dispersion_imag
_atom_type_scat_source
Br Br -0.2901 2.4595 ' International Tables Vol C Tables 4.2.6.8 and 6.1.1.4'
Cs Cs -0.3680 2.1192 ' International Tables Vol C Tables 4.2.6.8 and 6.1.1.4'
K K 0.2009 0.2494 ' International Tables Vol C Tables 4.2.6.8 and 6.1.1.4'
Re Re -1.0185 7.2310 ' International Tables Vol C Tables 4.2.6.8 and 6.1.1.4'
S S 0.1246 0.1234 ' International Tables Vol C Tables 4.2.6.8 and 6.1.1.4'

loop_
_geom_angle_atom_site_label_1
_geom_angle_atom_site_label_2
_geom_angle_atom_site_label_3
_geom_angle
_geom_angle_site_symmetry_1
_geom_angle_site_symmetry_3
_geom_angle_publ_flag
Re Re Re 60.00(2) 2_555 3_555 yes
Re Re S2 117.25(14) 2_555 6_666 yes
Re Re Re 90.00(2) 2_555 8_557 yes
Re Re Re 59.99(2) 2_555 9_557 yes
Re Re S2 117.50(9) 2_555 10_655 yes
Re Re S2 57.17(12) 2_555 11_565 yes
Re Re S1 57.36(7) 2_555 22_555 yes
Re Re Br1 136.58(7) 2_555 30_566 yes
Re Re S2 117.50(9) 3_555 6_666 yes
Re Re Re 59.99(2) 3_555 8_557 yes
Re Re Re 90.00(2) 3_555 9_557 yes
Re Re S2 57.54(9) 3_555 10_655 yes
Re Re S2 117.13(12) 3_555 11_565 yes
Re Re S1 57.36(7) 3_555 22_555 yes
Re Re Br1 134.94(5) 3_555 30_566 yes
Re Re S2 57.56(9) 8_557 6_666 yes
Re Re S2 57.30(14) 9_557 6_666 yes
S2 Re S2 89.84(16) 6_666 10_655 yes
S2 Re S2 89.61(17) 6_666 11_565 yes
S1 Re S2 173.55(14) 22_555 6_666 yes
Br1 Re S2 92.11(12) 30_566 6_666 yes
Re Re Re 60.03(2) 8_557 9_557 yes
Re Re S2 57.28(9) 8_557 10_655 yes
Re Re S2 117.16(10) 8_557 11_565 yes
Re Re S1 117.31(7) 8_557 22_555 yes
Re Re Br1 133.42(7) 8_557 30_566 yes
Re Re S2 117.28(9) 9_557 10_655 yes
Re Re S2 57.17(10) 9_557 11_565 yes
Re Re S1 117.31(7) 9_557 22_555 yes
Re Re Br1 135.02(5) 9_557 30_566 yes
S2 Re S2 173.33(15) 10_655 11_565 yes
S1 Re S2 90.02(9) 22_555 10_655 yes
Br1 Re S2 92.04(11) 30_566 10_655 yes
S1 Re S2 89.79(11) 22_555 11_565 yes
Br1 Re S2 94.62(13) 30_566 11_565 yes
Br1 Re S1 94.35(9) 30_566 22_555 yes
Re S1 Re 65.28(13) 34_554 35_554 yes
Re S1 Re 65.28(13) 34_554 36_554 yes
Re S1 Re 65.28(13) 35_554 36_554 yes
Re S2 Re 65.42(11) 6_566 10_564 yes
Re S2 Re 65.27(9) 6_566 11_564 yes
Re S2 Re 65.30(10) 10_564 11_564 yes

loop_
_geom_bond_atom_site_label_1
_geom_bond_atom_site_label_2
_geom_bond_distance
_geom_bond_site_symmetry_2
_geom_bond_publ_flag
Re Re 2.5928(9) 2_555 yes
Re Re 2.5928(8) 3_555 yes
Re S2 2.398(4) 6_666 yes
Re Re 2.5917(9) 8_557 yes
Re Re 2.5917(10) 9_557 yes
Re S2 2.398(4) 10_655 yes
Re S2 2.408(5) 11_565 yes
Re S1 2.404(4) 22_555 yes
Re Br1 2.563(2) 30_566 yes
